data_7201776
loop_
_publ_author_name
'Sattar, Simeen'
'Carroll, Megan J.'
'Sargeant, Amy A.'
'Swift, Jennifer A.'

_publ_section_title
;
 Structure of a lead urate complex and its effect on the nucleation of
 monosodium urate monohydrate
;
_journal_issue 2
_journal_name_full CrystEngComm
_journal_page_first 155
_journal_paper_doi 10.1039/b715586g
_journal_volume 10
_journal_year 2008
_chemical_formula_moiety 'C10 H8 N8 O7 Pb'
_chemical_formula_sum 'C10 H8 N8 O7 Pb'
_chemical_formula_weight 559.43
_chemical_name_systematic
;
?
;
_space_group_IT_number 2
_symmetry_cell_setting triclinic
_symmetry_space_group_name_Hall '-P 1'
_symmetry_space_group_name_H-M 'P -1'
_atom_sites_solution_hydrogens geom
_atom_sites_solution_primary direct
_atom_sites_solution_secondary difmap
_audit_creation_date
;
'Fri Dec 02 10:52:10 2005'
;
_audit_creation_method SHELXL-97
_cell_angle_alpha 86.875(14)
_cell_angle_beta 86.256(15)
_cell_angle_gamma 88.459(15)
_cell_formula_units_Z 2
_cell_length_a 6.7881(14)
_cell_length_b 8.4503(15)
_cell_length_c 11.744(2)
_cell_measurement_temperature 110
_cell_measurement_theta_max 28.4896
_cell_measurement_theta_min 4.0505
_cell_volume 671.0(2)
_computing_cell_refinement 'Oxford Diffraction CrysAlis RED'
_computing_data_collection 'Oxford Diffraction CrysAlis CCD'
_computing_data_reduction 'Oxford Diffraction CrysAlis RED'
_computing_molecular_graphics 'Sheldrick, G.M. (2000). SHELXTL v6.10.'
_computing_publication_material 'Sheldrick, G.M. (2000). SHELXTL v6.10.'
_computing_structure_refinement 'Sheldrick, G.M. (2000). SHELXTL v6.10.'
_computing_structure_solution 'Sheldrick, G.M. (2000). SHELXTL v6.10.'
_diffrn_ambient_temperature 110
_diffrn_detector_area_resol_mean 15.9890
_diffrn_measured_fraction_theta_full 0.992
_diffrn_measured_fraction_theta_max 0.992
_diffrn_measurement_details 'see scan set'
_diffrn_measurement_device Kappa
_diffrn_measurement_device_type Xcalibur3
_diffrn_measurement_method ' omega scans'
_diffrn_orient_matrix_UB_11 0.0269798487
_diffrn_orient_matrix_UB_12 0.0678870103
_diffrn_orient_matrix_UB_13 0.0278096933
_diffrn_orient_matrix_UB_21 -0.0993822797
_diffrn_orient_matrix_UB_22 0.0111373791
_diffrn_orient_matrix_UB_23 0.0212163688
_diffrn_orient_matrix_UB_31 0.0192179135
_diffrn_orient_matrix_UB_32 -0.0483755717
_diffrn_orient_matrix_UB_33 0.0495259628
_diffrn_radiation_monochromator graphite
_diffrn_radiation_source 'Enhance (Mo) X-ray Source'
_diffrn_radiation_type 'Mo K\a'
_diffrn_radiation_wavelength 0.71073
_diffrn_reflns_av_R_equivalents 0.0663
_diffrn_reflns_av_sigmaI/netI 0.0868
_diffrn_reflns_limit_h_max 9
_diffrn_reflns_limit_h_min -8
_diffrn_reflns_limit_k_max 11
_diffrn_reflns_limit_k_min -11
_diffrn_reflns_limit_l_max 15
_diffrn_reflns_limit_l_min -15
_diffrn_reflns_number 6176
_diffrn_reflns_resolution_max 0.74
_diffrn_reflns_theta_full 28.55
_diffrn_reflns_theta_max 28.55
_diffrn_reflns_theta_min 4.06
_diffrn_source_current 40
_diffrn_source_power 2
_diffrn_source_voltage 50
_diffrn_standards_interval_count 1
_diffrn_standards_interval_time 50
_exptl_absorpt_coefficient_mu 12.64518
_exptl_absorpt_correction_T_max 0.68995
_exptl_absorpt_correction_T_min 0.45658
_exptl_absorpt_correction_type analytical
_exptl_absorpt_process_details
;
CrysAlis RED, Oxford Diffraction Ltd.,
Version 1.171.28cycle7 beta (release 01-12-2005 CrysAlis171 .NET)
(compiled Dec 1 2005,15:12:38)
Analytical numeric absorption correction using a multifaceted crystal
model based on expressions derived by R.C. Clark & J.S. Reid.
;
_exptl_crystal_colour colorless
_exptl_crystal_density_diffrn 2.769
_exptl_crystal_density_method 'not measured'
_exptl_crystal_description needle
_exptl_crystal_F_000 524
_exptl_crystal_size_max 0.04615
_exptl_crystal_size_mid 0.02860
_exptl_crystal_size_min 0.01538
_refine_diff_density_max 5.908
_refine_diff_density_min -2.973
_refine_diff_density_rms 0.373
_refine_ls_extinction_method none
_refine_ls_goodness_of_fit_ref 1.083
_refine_ls_hydrogen_treatment constr
_refine_ls_matrix_type full
_refine_ls_number_parameters 235
_refine_ls_number_reflns 3393
_refine_ls_number_restraints 78
_refine_ls_restrained_S_all 1.071
_refine_ls_R_factor_all 0.0698
_refine_ls_R_factor_gt 0.0554
_refine_ls_shift/su_max 0.000
_refine_ls_shift/su_mean 0.000
_refine_ls_structure_factor_coef Fsqd
_refine_ls_weighting_details 'calc w=1/[\s^2^(Fo^2^)+(0.0612P)^2^+5.3191P] where P=(Fo^2^+2Fc^2^)/3'
_refine_ls_weighting_scheme calc
_refine_ls_wR_factor_gt 0.1245
_refine_ls_wR_factor_ref 0.1349
_reflns_number_gt 2809
_reflns_number_total 3393
_reflns_threshold_expression >2sigma(I)
_cod_data_source_file b715586g.txt
_cod_data_source_block pbu
_cod_depositor_comments
;
The following automatic conversions were performed:
'_symmetry_cell_setting' value 'Triclinic' changed to 'triclinic'
according to '/home/saulius/struct/CIF-dictionaries/cif_core.dic'
dictionary named 'cif_core.dic' version 2.4.1 from 2010-06-29.

Automatic conversion script
Id: cif_fix_enum 1527 2010-12-29 10:47:43Z saulius 
;
_cod_original_sg_symbol_H-M 'P-1 '
_cod_database_code 7201776
_audit_creation_method_reference
;
CrysAlis RED, Oxford Diffraction Ltd.,
Version 1.171.28cycle7 beta (release 01-12-2005 CrysAlis171 .NET)
(compiled Dec 1 2005,15:12:38)
;
_computing_data_collection_reference
;
CrysAlis CCD, Oxford Diffraction Ltd.,
Version 1.171.28cycle7 beta (release 01-12-2005 CrysAlis171 .NET)
(compiled Dec 1 2005,15:12:38)
;
_computing_cell_refinment_reference
;
CrysAlis RED, Oxford Diffraction Ltd.,
Version 1.171.28cycle7 beta (release 01-12-2005 CrysAlis171 .NET)
(compiled Dec 1 2005,15:12:38)
;
_computing_data_reduction_reference
;
CrysAlis RED, Oxford Diffraction Ltd.,
Version 1.171.28cycle7 beta (release 01-12-2005 CrysAlis171 .NET)
(compiled Dec 1 2005,15:12:38)
;
_cell_measurement_resolution_max 0.75
_jhu_your_name_here 'Dr. Amy A Sarjeant'
_jhu_your_lab_here 'NCB 240'
_jhu_your_phone_number_here x6-8569
_jhu_your_email_here xray@jhu.edu
_jhu_institutional_source 'Swift Lab'
_jhu_submitting_scientist 'Rupa Hiremath'
_jhu_identifying_number pbu
_jhu_diffraction_detector_distance 50
_jhu_quality_factor 3

loop_
_symmetry_equiv_pos_as_xyz
'x, y, z'
'-x, -y, -z'

loop_
_atom_site_label
_atom_site_type_symbol
_atom_site_fract_x
_atom_site_fract_y
_atom_site_fract_z
_atom_site_U_iso_or_equiv
_atom_site_adp_type
_atom_site_occupancy
_atom_site_symmetry_multiplicity
_atom_site_calc_flag
_atom_site_refinement_flags
_atom_site_disorder_assembly
_atom_site_disorder_group
Pb1 Pb 0.76960(6) 0.36780(4) 0.08236(3) 0.01579(14) Uani 1 1 d U . .
O1 O 1.0068(11) 0.5908(8) 0.0904(6) 0.0152(14) Uani 1 1 d U . .
O2 O 1.0585(12) 0.9921(9) 0.3329(6) 0.0186(15) Uani 1 1 d U . .
O3 O 0.7040(11) 0.5868(9) 0.6609(6) 0.0184(15) Uani 1 1 d U . .
C1 C 0.9730(14) 0.6361(11) 0.1927(8) 0.0128(17) Uani 1 1 d U . .
C2 C 0.8551(15) 0.6027(11) 0.3751(8) 0.0123(17) Uani 1 1 d U . .
C3 C 0.9172(15) 0.7484(11) 0.4039(8) 0.0124(17) Uani 1 1 d U . .
C4 C 1.0054(15) 0.8536(12) 0.3222(8) 0.0142(18) Uani 1 1 d U . .
C5 C 0.7704(15) 0.6243(12) 0.5622(8) 0.0144(18) Uani 1 1 d U . .
N1 N 1.0287(13) 0.7856(9) 0.2160(7) 0.0133(16) Uani 1 1 d U . .
H1 H 1.0841 0.8438 0.1589 0.016 Uiso 1 1 calc R . .
N2 N 0.8764(13) 0.5392(10) 0.2705(7) 0.0132(16) Uani 1 1 d U . .
N3 N 0.8617(14) 0.7591(10) 0.5211(7) 0.0178(17) Uani 1 1 d U . .
H3 H 0.8829 0.8408 0.5617 0.021 Uiso 1 1 calc R . .
N4 N 0.7656(12) 0.5274(10) 0.4711(7) 0.0130(16) Uani 1 1 d U . .
H4 H 0.7137 0.4328 0.4740 0.016 Uiso 1 1 calc R . .
O1A O 0.8094(11) 0.1095(9) -0.0089(6) 0.0173(14) Uani 1 1 d U . .
O2A O 0.5259(12) -0.3744(9) 0.0646(6) 0.0190(15) Uani 1 1 d U . .
O3A O 0.3789(10) -0.2037(8) 0.4995(6) 0.0157(14) Uani 1 1 d U . .
C1A C 0.7195(16) 0.0131(12) 0.0648(8) 0.0148(18) Uani 1 1 d U . .
C2A C 0.5774(14) -0.0459(12) 0.2409(8) 0.0131(17) Uani 1 1 d U . .
C3A C 0.5228(15) -0.1959(11) 0.2122(8) 0.0131(17) Uani 1 1 d U . .
C4A C 0.5663(16) -0.2439(13) 0.1017(9) 0.0180(19) Uani 1 1 d U . .
C5A C 0.4410(16) -0.1725(12) 0.3983(8) 0.0151(19) Uani 1 1 d U . .
N1A N 0.6746(13) -0.1318(10) 0.0343(7) 0.0134(16) Uani 1 1 d U . .
H1A H 0.7175 -0.1585 -0.0345 0.016 Uiso 1 1 calc R . .
N2A N 0.6731(13) 0.0636(10) 0.1708(7) 0.0135(15) Uani 1 1 d U . .
N3A N 0.4387(13) -0.2717(11) 0.3112(7) 0.0170(17) Uani 1 1 d U . .
H3A H 0.3918 -0.3681 0.3165 0.020 Uiso 1 1 calc R . .
N4A N 0.5231(12) -0.0331(10) 0.3544(7) 0.0122(15) Uani 1 1 d U . .
H4A H 0.5384 0.0513 0.3934 0.015 Uiso 1 1 calc R . .
O1W O 1.1032(11) 0.2396(9) 0.1679(6) 0.0181(14) Uani 1 1 d U . .

loop_
_atom_site_aniso_label
_atom_site_aniso_U_11
_atom_site_aniso_U_22
_atom_site_aniso_U_33
_atom_site_aniso_U_23
_atom_site_aniso_U_13
_atom_site_aniso_U_12
Pb1 0.0212(2) 0.0135(2) 0.0127(2) -0.00343(13) -0.00025(14) 0.00173(14)
O1 0.020(4) 0.019(3) 0.007(3) 0.002(2) -0.004(3) -0.003(3)
O2 0.029(4) 0.014(3) 0.013(3) -0.001(3) 0.000(3) -0.004(3)
O3 0.025(4) 0.020(4) 0.010(3) -0.001(3) 0.004(3) -0.001(3)
C1 0.013(4) 0.012(4) 0.014(4) 0.000(3) -0.002(3) -0.003(3)
C2 0.019(5) 0.004(4) 0.013(4) 0.003(3) 0.002(4) 0.004(3)
C3 0.017(5) 0.010(4) 0.011(4) -0.002(3) -0.001(3) 0.006(3)
C4 0.016(5) 0.013(4) 0.015(4) 0.000(3) -0.008(4) 0.000(4)
C5 0.017(5) 0.019(5) 0.008(4) -0.003(3) -0.006(3) 0.001(4)
N1 0.022(4) 0.009(3) 0.010(3) 0.001(3) -0.006(3) -0.001(3)
N2 0.017(4) 0.017(4) 0.006(3) -0.004(3) -0.002(3) 0.003(3)
N3 0.029(5) 0.008(4) 0.016(4) -0.001(3) 0.000(4) -0.002(3)
N4 0.015(4) 0.013(4) 0.011(3) -0.003(3) 0.004(3) 0.003(3)
O1A 0.021(4) 0.017(3) 0.014(3) -0.002(3) 0.002(3) -0.003(3)
O2A 0.030(4) 0.013(3) 0.014(3) -0.001(3) -0.002(3) 0.001(3)
O3A 0.017(4) 0.018(4) 0.011(3) -0.002(3) 0.007(3) -0.002(3)
C1A 0.023(5) 0.013(4) 0.008(4) 0.000(3) 0.001(4) 0.007(4)
C2A 0.009(4) 0.019(4) 0.011(4) -0.001(3) 0.001(3) 0.001(3)
C3A 0.018(5) 0.011(4) 0.011(4) -0.003(3) -0.001(3) 0.003(3)
C4A 0.024(5) 0.019(4) 0.012(4) -0.001(3) -0.004(4) 0.005(4)
C5A 0.020(5) 0.015(4) 0.010(4) -0.003(3) 0.001(4) 0.001(4)
N1A 0.023(4) 0.014(4) 0.004(3) -0.003(3) -0.003(3) 0.002(3)
N2A 0.016(4) 0.017(4) 0.007(3) -0.001(3) 0.002(3) 0.004(3)
N3A 0.022(4) 0.016(4) 0.013(4) -0.001(3) 0.000(3) 0.004(3)
N4A 0.015(4) 0.015(4) 0.007(3) -0.001(3) 0.001(3) 0.000(3)
O1W 0.018(3) 0.020(4) 0.016(3) -0.002(3) -0.002(3) 0.004(3)

loop_
_atom_type_symbol
_atom_type_description
_atom_type_scat_dispersion_real
_atom_type_scat_dispersion_imag
_atom_type_scat_source
C C 0.0033 0.0016 'International Tables Vol C Tables 4.2.6.8 and 6.1.1.4'
H H 0.0000 0.0000 'International Tables Vol C Tables 4.2.6.8 and 6.1.1.4'
N N 0.0061 0.0033 'International Tables Vol C Tables 4.2.6.8 and 6.1.1.4'
O O 0.0106 0.0060 'International Tables Vol C Tables 4.2.6.8 and 6.1.1.4'
Pb Pb -3.3944 10.1111 'International Tables Vol C Tables 4.2.6.8 and 6.1.1.4'

loop_
_exptl_crystal_face_index_h
_exptl_crystal_face_index_k
_exptl_crystal_face_index_l
_exptl_crystal_face_perp_dist
-2.00 9.00 11.00 0.0185
-6.00 8.00 5.00 0.0287
5.00 0.00 -14.00 0.0209
-6.00 -7.00 7.00 0.0154
3.00 -6.00 13.00 0.0403
8.00 0.00 9.00 0.0428
-2.00 7.00 -13.00 0.0400
-2.00 11.00 4.00 0.0255
7.00 -8.00 2.00 0.0461
0.00 -10.00 -10.00 0.0200
5.00 7.00 -8.00 0.0163

loop_
_geom_angle_atom_site_label_1
_geom_angle_atom_site_label_2
_geom_angle_atom_site_label_3
_geom_angle
_geom_angle_site_symmetry_1
_geom_angle_site_symmetry_3
_geom_angle_publ_flag
O1 Pb1 O1A 72.8(2) 2_765 . ?
O1 Pb1 O1 65.4(3) 2_765 . ?
O1A Pb1 O1 130.8(2) . . ?
O1 Pb1 O2A 101.2(2) 2_765 1_565 ?
O1A Pb1 O2A 136.2(2) . 1_565 ?
O1 Pb1 O2A 78.2(2) . 1_565 ?
O1 Pb1 O1W 82.0(2) 2_765 . ?
O1A Pb1 O1W 76.6(2) . . ?
O1 Pb1 O1W 73.1(2) . . ?
O2A Pb1 O1W 146.8(2) 1_565 . ?
O1 Pb1 O2A 85.6(2) 2_765 2_655 ?
O1A Pb1 O2A 76.2(2) . 2_655 ?
O1 Pb1 O2A 123.1(2) . 2_655 ?
O2A Pb1 O2A 60.0(3) 1_565 2_655 ?
O1W Pb1 O2A 152.4(2) . 2_655 ?
O1 Pb1 N2A 121.6(2) 2_765 . ?
O1A Pb1 N2A 50.4(2) . . ?
O1 Pb1 N2A 144.6(2) . . ?
O2A Pb1 N2A 127.5(2) 1_565 . ?
O1W Pb1 N2A 73.8(2) . . ?
O2A Pb1 N2A 92.3(2) 2_655 . ?
C1 O1 Pb1 142.3(6) . 2_765 ?
C1 O1 Pb1 102.8(6) . . ?
Pb1 O1 Pb1 114.6(3) 2_765 . ?
O1 C1 N2 118.8(9) . . ?
O1 C1 N1 118.2(9) . . ?
N2 C1 N1 122.9(9) . . ?
N2 C2 N4 124.1(9) . . ?
N2 C2 C3 127.3(9) . . ?
N4 C2 C3 108.5(9) . . ?
C2 C3 C4 121.1(9) . . ?
C2 C3 N3 105.9(8) . . ?
C4 C3 N3 132.9(9) . . ?
O2 C4 C3 128.9(9) . . ?
O2 C4 N1 120.4(9) . . ?
C3 C4 N1 110.7(8) . . ?
O3 C5 N3 129.5(9) . . ?
O3 C5 N4 123.9(10) . . ?
N3 C5 N4 106.6(8) . . ?
C1 N1 C4 126.0(9) . . ?
C1 N1 H1 117.0 . . ?
C4 N1 H1 117.0 . . ?
C1 N2 C2 111.8(8) . . ?
C5 N3 C3 109.9(8) . . ?
C5 N3 H3 125.0 . . ?
C3 N3 H3 125.0 . . ?
C2 N4 C5 109.1(8) . . ?
C2 N4 H4 125.4 . . ?
C5 N4 H4 125.4 . . ?
C1A O1A Pb1 103.0(6) . . ?
C4A O2A Pb1 122.4(7) . 1_545 ?
C4A O2A Pb1 115.9(6) . 2_655 ?
Pb1 O2A Pb1 120.0(3) 1_545 2_655 ?
O1A C1A N1A 119.6(8) . . ?
O1A C1A N2A 118.0(9) . . ?
N1A C1A N2A 122.4(9) . . ?
N2A C2A N4A 126.6(9) . . ?
N2A C2A C3A 126.4(9) . . ?
N4A C2A C3A 107.0(9) . . ?
C4A C3A N3A 133.1(9) . . ?
C4A C3A C2A 119.6(9) . . ?
N3A C3A C2A 107.1(8) . . ?
O2A C4A C3A 126.2(10) . . ?
O2A C4A N1A 121.5(9) . . ?
C3A C4A N1A 112.1(9) . . ?
O3A C5A N3A 125.7(10) . . ?
O3A C5A N4A 126.9(9) . . ?
N3A C5A N4A 107.4(8) . . ?
C1A N1A C4A 126.0(8) . . ?
C1A N1A H1A 117.0 . . ?
C4A N1A H1A 117.0 . . ?
C1A N2A C2A 113.2(9) . . ?
C1A N2A Pb1 87.1(6) . . ?
C2A N2A Pb1 156.4(6) . . ?
C5A N3A C3A 108.8(9) . . ?
C5A N3A H3A 125.6 . . ?
C3A N3A H3A 125.6 . . ?
C2A N4A C5A 109.6(8) . . ?
C2A N4A H4A 125.2 . . ?
C5A N4A H4A 125.2 . . ?

loop_
_geom_bond_atom_site_label_1
_geom_bond_atom_site_label_2
_geom_bond_distance
_geom_bond_site_symmetry_2
_geom_bond_publ_flag
Pb1 O1 2.468(7) 2_765 ?
Pb1 O1A 2.484(7) . ?
Pb1 O1 2.521(7) . ?
Pb1 O2A 2.707(7) 1_565 ?
Pb1 O1W 2.713(7) . ?
Pb1 O2A 2.728(8) 2_655 ?
Pb1 N2A 2.798(9) . ?
O1 C1 1.286(12) . ?
O1 Pb1 2.468(7) 2_765 ?
O2 C4 1.249(12) . ?
O3 C5 1.244(12) . ?
C1 N2 1.344(13) . ?
C1 N1 1.375(12) . ?
C2 N2 1.364(12) . ?
C2 N4 1.378(12) . ?
C2 C3 1.379(13) . ?
C3 C4 1.389(14) . ?
C3 N3 1.410(12) . ?
C4 N1 1.399(12) . ?
C5 N3 1.361(13) . ?
C5 N4 1.385(12) . ?
N1 H1 0.8800 . ?
N3 H3 0.8800 . ?
N4 H4 0.8800 . ?
O1A C1A 1.290(12) . ?
O2A C4A 1.251(13) . ?
O2A Pb1 2.707(7) 1_545 ?
O2A Pb1 2.728(8) 2_655 ?
O3A C5A 1.251(12) . ?
C1A N1A 1.342(13) . ?
C1A N2A 1.353(12) . ?
C2A N2A 1.355(13) . ?
C2A N4A 1.369(12) . ?
C2A C3A 1.395(14) . ?
C3A C4A 1.392(13) . ?
C3A N3A 1.393(13) . ?
C4A N1A 1.394(14) . ?
C5A N3A 1.358(13) . ?
C5A N4A 1.377(13) . ?
N1A H1A 0.8800 . ?
N3A H3A 0.8800 . ?
N4A H4A 0.8800 . ?

loop_
_geom_torsion_atom_site_label_1
_geom_torsion_atom_site_label_2
_geom_torsion_atom_site_label_3
_geom_torsion_atom_site_label_4
_geom_torsion
_geom_torsion_site_symmetry_1
_geom_torsion_site_symmetry_2
_geom_torsion_site_symmetry_3
_geom_torsion_site_symmetry_4
_geom_torsion_publ_flag
O1 Pb1 O1 C1 -175.4(8) 2_765 . . . ?
O1A Pb1 O1 C1 -141.0(6) . . . . ?
O2A Pb1 O1 C1 76.3(6) 1_565 . . . ?
O1W Pb1 O1 C1 -86.6(6) . . . . ?
O2A Pb1 O1 C1 118.2(6) 2_655 . . . ?
N2A Pb1 O1 C1 -64.9(7) . . . . ?
O1 Pb1 O1 Pb1 0.0 2_765 . . 2_765 ?
O1A Pb1 O1 Pb1 34.3(4) . . . 2_765 ?
O2A Pb1 O1 Pb1 -108.3(3) 1_565 . . 2_765 ?
O1W Pb1 O1 Pb1 88.8(3) . . . 2_765 ?
O2A Pb1 O1 Pb1 -66.5(4) 2_655 . . 2_765 ?
N2A Pb1 O1 Pb1 110.5(4) . . . 2_765 ?
Pb1 O1 C1 N2 -156.0(7) 2_765 . . . ?
Pb1 O1 C1 N2 17.1(10) . . . . ?
Pb1 O1 C1 N1 27.3(15) 2_765 . . . ?
Pb1 O1 C1 N1 -159.6(7) . . . . ?
N2 C2 C3 C4 3.0(16) . . . . ?
N4 C2 C3 C4 -177.2(8) . . . . ?
N2 C2 C3 N3 -179.9(9) . . . . ?
N4 C2 C3 N3 -0.1(11) . . . . ?
C2 C3 C4 O2 175.3(10) . . . . ?
N3 C3 C4 O2 -0.9(19) . . . . ?
C2 C3 C4 N1 -3.5(13) . . . . ?
N3 C3 C4 N1 -179.6(10) . . . . ?
O1 C1 N1 C4 -179.3(9) . . . . ?
N2 C1 N1 C4 4.1(15) . . . . ?
O2 C4 N1 C1 -178.6(9) . . . . ?
C3 C4 N1 C1 0.2(14) . . . . ?
O1 C1 N2 C2 179.0(9) . . . . ?
N1 C1 N2 C2 -4.5(13) . . . . ?
N4 C2 N2 C1 -178.5(9) . . . . ?
C3 C2 N2 C1 1.2(14) . . . . ?
O3 C5 N3 C3 178.4(10) . . . . ?
N4 C5 N3 C3 -0.5(11) . . . . ?
C2 C3 N3 C5 0.4(11) . . . . ?
C4 C3 N3 C5 177.0(10) . . . . ?
N2 C2 N4 C5 179.6(9) . . . . ?
C3 C2 N4 C5 -0.2(11) . . . . ?
O3 C5 N4 C2 -178.5(9) . . . . ?
N3 C5 N4 C2 0.4(11) . . . . ?
O1 Pb1 O1A C1A 173.1(7) 2_765 . . . ?
O1 Pb1 O1A C1A 140.6(6) . . . . ?
O2A Pb1 O1A C1A -98.6(7) 1_565 . . . ?
O1W Pb1 O1A C1A 87.5(6) . . . . ?
O2A Pb1 O1A C1A -97.3(6) 2_655 . . . ?
N2A Pb1 O1A C1A 7.5(6) . . . . ?
Pb1 O1A C1A N1A 166.1(8) . . . . ?
Pb1 O1A C1A N2A -13.7(10) . . . . ?
N2A C2A C3A C4A -0.3(16) . . . . ?
N4A C2A C3A C4A -177.9(9) . . . . ?
N2A C2A C3A N3A 176.6(9) . . . . ?
N4A C2A C3A N3A -1.0(11) . . . . ?
Pb1 O2A C4A C3A -87.5(12) 1_545 . . . ?
Pb1 O2A C4A C3A 107.7(10) 2_655 . . . ?
Pb1 O2A C4A N1A 88.5(10) 1_545 . . . ?
Pb1 O2A C4A N1A -76.3(11) 2_655 . . . ?
N3A C3A C4A O2A 4.1(19) . . . . ?
C2A C3A C4A O2A -180.0(10) . . . . ?
N3A C3A C4A N1A -172.2(10) . . . . ?
C2A C3A C4A N1A 3.7(14) . . . . ?
O1A C1A N1A C4A -175.3(9) . . . . ?
N2A C1A N1A C4A 4.5(16) . . . . ?
O2A C4A N1A C1A 177.5(10) . . . . ?
C3A C4A N1A C1A -5.9(14) . . . . ?
O1A C1A N2A C2A 179.4(9) . . . . ?
N1A C1A N2A C2A -0.4(14) . . . . ?
O1A C1A N2A Pb1 11.8(9) . . . . ?
N1A C1A N2A Pb1 -167.9(9) . . . . ?
N4A C2A N2A C1A 175.6(9) . . . . ?
C3A C2A N2A C1A -1.6(14) . . . . ?
N4A C2A N2A Pb1 -37(2) . . . . ?
C3A C2A N2A Pb1 145.9(13) . . . . ?
O1 Pb1 N2A C1A -23.3(7) 2_765 . . . ?
O1A Pb1 N2A C1A -7.0(5) . . . . ?
O1 Pb1 N2A C1A -114.5(6) . . . . ?
O2A Pb1 N2A C1A 116.1(6) 1_565 . . . ?
O1W Pb1 N2A C1A -92.8(6) . . . . ?
O2A Pb1 N2A C1A 63.0(6) 2_655 . . . ?
O1 Pb1 N2A C2A -173.6(16) 2_765 . . . ?
O1A Pb1 N2A C2A -157.3(18) . . . . ?
O1 Pb1 N2A C2A 95.2(17) . . . . ?
O2A Pb1 N2A C2A -34.2(17) 1_565 . . . ?
O1W Pb1 N2A C2A 116.9(17) . . . . ?
O2A Pb1 N2A C2A -87.4(16) 2_655 . . . ?
O3A C5A N3A C3A -179.1(10) . . . . ?
N4A C5A N3A C3A 1.0(11) . . . . ?
C4A C3A N3A C5A 176.3(11) . . . . ?
C2A C3A N3A C5A 0.0(11) . . . . ?
N2A C2A N4A C5A -176.0(9) . . . . ?
C3A C2A N4A C5A 1.7(11) . . . . ?
O3A C5A N4A C2A 178.4(10) . . . . ?
N3A C5A N4A C2A -1.7(11) . . . . ?

loop_
_diffrn_scan_number
_diffrn_scan_type
_diffrn_scan_start
_diffrn_scan_end
_diffrn_scan_width
_diffrn_scan_exptime
_diffrn_scan_omega
_diffrn_scan_theta
_diffrn_scan_kappa
_diffrn_scan_phi
_diffrn_scan_omega1
_diffrn_scan_theta1
_diffrn_scan_frames
1 omega -70.80 37.20 1.00 60.00 - -35.00 81.00 350.00 0.00 0.00 108
2 omega -5.50 96.50 1.00 60.00 - 25.00 71.00 120.00 0.00 0.00 102
3 omega -5.50 96.50 1.00 60.00 - 25.00 71.00 230.00 0.00 0.00 102
4 omega -111.38 31.62 1.00 60.00 - -35.00 -19.00 0.00 0.00 0.00 143
